data_4110724
loop_
_publ_author_name
'Anna V. Davis'
'Timothy K. Firman'
'Benjamin P. Hay'
'Kenneth N. Raymond'

_publ_section_title
;
 d-Orbital Effects on Stereochemical Non-Rigidity: Twisted TiIV
 Intramolecular Dynamics
;
_journal_name_full 'Journal of the American Chemical Society'
_journal_page_first 9484
_journal_page_last 9496
_journal_paper_doi 10.1021/ja0617946
_journal_volume 128
_journal_year 2006
_chemical_formula_moiety 'C51 H72 Ge K2 N6 O15, C3 H6 O'
_chemical_formula_sum 'C54 H78 Ge K2 N6 O16'
_chemical_formula_weight 1218.01
_chemical_name_systematic
; 
 ? 
;
_space_group_IT_number 2
_symmetry_cell_setting triclinic
_symmetry_space_group_name_Hall '-P 1'
_symmetry_space_group_name_H-M 'P -1'
_atom_sites_solution_hydrogens geom
_atom_sites_solution_primary direct
_atom_sites_solution_secondary difmap
_audit_creation_method SHELXL-97
_cell_angle_alpha 89.074(2)
_cell_angle_beta 75.986(2)
_cell_angle_gamma 80.030(2)
_cell_formula_units_Z 2
_cell_length_a 12.4117(14)
_cell_length_b 13.7070(15)
_cell_length_c 19.505(2)
_cell_measurement_reflns_used 4500
_cell_measurement_temperature 166(2)
_cell_measurement_theta_max 24.72
_cell_measurement_theta_min 2.47
_cell_volume 3169.8(6)
_computing_cell_refinement 'Bruker SINT v5.01'
_computing_data_collection 'Bruker SMART v5.052'
_computing_data_reduction 'Bruker SINT v5.01'
_computing_structure_refinement 'SHELXL-97 (Sheldrick, 1997)'
_computing_structure_solution 'SHELXS-97 (Sheldrick, 1990)'
_diffrn_ambient_temperature 166(2)
_diffrn_measured_fraction_theta_full 0.986
_diffrn_measured_fraction_theta_max 0.986
_diffrn_measurement_device_type 'Bruker SMART CCD'
_diffrn_measurement_method \w/2\q-scans
_diffrn_radiation_monochromator graphite
_diffrn_radiation_source 'fine-focus sealed tube'
_diffrn_radiation_type MoK\a
_diffrn_radiation_wavelength 0.71073
_diffrn_reflns_av_R_equivalents 0.0345
_diffrn_reflns_av_sigmaI/netI 0.0509
_diffrn_reflns_limit_h_max 9
_diffrn_reflns_limit_h_min -14
_diffrn_reflns_limit_k_max 16
_diffrn_reflns_limit_k_min -16
_diffrn_reflns_limit_l_max 22
_diffrn_reflns_limit_l_min -22
_diffrn_reflns_number 18498
_diffrn_reflns_theta_full 24.77
_diffrn_reflns_theta_max 24.77
_diffrn_reflns_theta_min 1.72
_exptl_absorpt_coefficient_mu 0.681
_exptl_absorpt_correction_T_max 0.8759
_exptl_absorpt_correction_T_min 0.7272
_exptl_absorpt_correction_type empirical
_exptl_absorpt_process_details 'Sheldrick, 2001'
_exptl_crystal_colour colorless
_exptl_crystal_density_diffrn 1.276
_exptl_crystal_description block
_exptl_crystal_F_000 1284
_exptl_crystal_size_max 0.50
_exptl_crystal_size_mid 0.35
_exptl_crystal_size_min 0.20
_refine_diff_density_max 1.547
_refine_diff_density_min -0.987
_refine_diff_density_rms 0.109
_refine_ls_extinction_method none
_refine_ls_goodness_of_fit_ref 1.068
_refine_ls_hydrogen_treatment constr
_refine_ls_matrix_type full
_refine_ls_number_parameters 732
_refine_ls_number_reflns 10716
_refine_ls_number_restraints 2
_refine_ls_restrained_S_all 1.069
_refine_ls_R_factor_all 0.0681
_refine_ls_R_factor_gt 0.0586
_refine_ls_shift/su_max 0.004
_refine_ls_shift/su_mean 0.000
_refine_ls_structure_factor_coef Fsqd
_refine_ls_weighting_details 'calc w=1/[\s^2^(Fo^2^)+(0.1037P)^2^+3.9986P] where P=(Fo^2^+2Fc^2^)/3'
_refine_ls_weighting_scheme calc
_refine_ls_wR_factor_gt 0.1654
_refine_ls_wR_factor_ref 0.1741
_reflns_number_gt 9060
_reflns_number_total 10716
_reflns_threshold_expression >2sigma(I)
_cod_data_source_file ja0617946-s3.cif
_cod_data_source_block ad6145
_cod_original_cell_volume 3169.9(6)
_cod_database_code 4110724

loop_
_symmetry_equiv_pos_as_xyz
'x, y, z'
'-x, -y, -z'

loop_
_atom_site_label
_atom_site_type_symbol
_atom_site_fract_x
_atom_site_fract_y
_atom_site_fract_z
_atom_site_U_iso_or_equiv
_atom_site_adp_type
_atom_site_occupancy
_atom_site_symmetry_multiplicity
_atom_site_calc_flag
_atom_site_refinement_flags
Ge1 Ge 0.52374(3) 0.24914(2) 0.244250(18) 0.02064(13) Uani 1 1 d .
K1 K 0.11960(6) 0.82806(6) 0.19788(4) 0.0290(2) Uani 1 1 d .
K2 K -0.15030(7) 0.73048(7) 0.31652(5) 0.0397(2) Uani 1 1 d .
O1 O 0.62095(18) 0.33006(16) 0.26480(12) 0.0230(5) Uani 1 1 d .
O2 O 0.43783(18) 0.36866(17) 0.22488(12) 0.0242(5) Uani 1 1 d .
O3 O 0.7888(2) 0.5557(2) 0.30795(16) 0.0400(7) Uani 1 1 d .
O4 O 0.2734(2) 0.66263(19) 0.21398(15) 0.0382(6) Uani 1 1 d .
O5 O 0.45123(18) 0.25045(17) 0.34113(12) 0.0243(5) Uani 1 1 d .
O6 O 0.41343(19) 0.17832(17) 0.23147(12) 0.0246(5) Uani 1 1 d .
O7 O 0.2374(2) 0.2342(2) 0.54275(15) 0.0436(7) Uani 1 1 d .
O8 O 0.1733(2) -0.0058(2) 0.24435(16) 0.0444(7) Uani 1 1 d .
O9 O 0.59476(19) 0.22754(17) 0.14721(12) 0.0242(5) Uani 1 1 d .
O10 O 0.62877(18) 0.13919(17) 0.25804(12) 0.0233(5) Uani 1 1 d .
O11 O 0.8070(2) 0.1476(2) -0.05422(13) 0.0348(6) Uani 1 1 d .
O12 O 0.9040(2) -0.08758(19) 0.25310(15) 0.0338(6) Uani 1 1 d .
O13 O 0.0599(3) 0.7488(3) 0.33405(18) 0.0681(11) Uani 1 1 d .
O14 O -0.0415(3) 0.7184(2) 0.17139(17) 0.0491(8) Uani 1 1 d .
O15 O -0.3508(3) 0.8329(2) 0.2985(2) 0.0590(9) Uani 1 1 d .
O16 O -0.1024(5) 0.4965(4) 0.0895(5) 0.155(3) Uani 1 1 d .
N1 N 0.7845(3) 0.3921(2) 0.31034(19) 0.0373(8) Uani 1 1 d .
H1A H 0.7462 0.3463 0.3036 0.045 Uiso 1 1 calc R
N2 N 0.2840(3) 0.5021(2) 0.18405(18) 0.0358(8) Uani 1 1 d .
H2A H 0.3252 0.4424 0.1806 0.043 Uiso 1 1 calc R
N3 N 0.4062(3) 0.2676(3) 0.48223(17) 0.0346(7) Uani 1 1 d .
H3B H 0.4610 0.2533 0.4438 0.041 Uiso 1 1 calc R
N4 N 0.2731(3) 0.0951(2) 0.17361(17) 0.0357(7) Uani 1 1 d .
H4B H 0.3194 0.1376 0.1709 0.043 Uiso 1 1 calc R
N5 N 0.6381(3) 0.2290(3) 0.00630(17) 0.0371(8) Uani 1 1 d .
H5A H 0.5910 0.2413 0.0481 0.044 Uiso 1 1 calc R
N6 N 0.7763(3) 0.0314(2) 0.32037(16) 0.0308(7) Uani 1 1 d .
H6A H 0.7245 0.0842 0.3204 0.037 Uiso 1 1 calc R
C1 C 0.5810(3) 0.4267(2) 0.26190(17) 0.0221(7) Uani 1 1 d .
C2 C 0.6329(3) 0.5024(3) 0.27758(18) 0.0266(7) Uani 1 1 d .
C3 C 0.5808(3) 0.6006(3) 0.2721(2) 0.0319(8) Uani 1 1 d .
H3A H 0.6154 0.6534 0.2825 0.038 Uiso 1 1 calc R
C4 C 0.4807(3) 0.6221(3) 0.2517(2) 0.0329(8) Uani 1 1 d .
H4A H 0.4463 0.6893 0.2497 0.040 Uiso 1 1 calc R
C5 C 0.4284(3) 0.5460(3) 0.23391(19) 0.0268(7) Uani 1 1 d .
C6 C 0.4785(3) 0.4484(3) 0.23940(18) 0.0241(7) Uani 1 1 d .
C7 C 0.7428(3) 0.4854(3) 0.2996(2) 0.0291(8) Uani 1 1 d .
C8 C 0.8891(3) 0.3595(3) 0.3326(3) 0.0488(12) Uani 1 1 d .
H8A H 0.9320 0.4156 0.3275 0.059 Uiso 1 1 calc R
C9 C 0.8625(5) 0.3309(5) 0.4100(3) 0.0755(17) Uani 1 1 d .
H9A H 0.8147 0.3872 0.4390 0.113 Uiso 1 1 calc R
H9B H 0.9328 0.3128 0.4252 0.113 Uiso 1 1 calc R
H9C H 0.8227 0.2743 0.4155 0.113 Uiso 1 1 calc R
C10 C 0.9605(5) 0.2742(4) 0.2872(4) 0.0772(18) Uani 1 1 d .
H10A H 0.9838 0.2956 0.2385 0.116 Uiso 1 1 calc R
H10B H 0.9171 0.2206 0.2883 0.116 Uiso 1 1 calc R
H10C H 1.0275 0.2502 0.3050 0.116 Uiso 1 1 calc R
C11 C 0.3210(3) 0.5753(3) 0.2101(2) 0.0305(8) Uani 1 1 d .
C12 C 0.1785(3) 0.5145(3) 0.1606(2) 0.0418(10) Uani 1 1 d .
H12A H 0.1671 0.5804 0.1382 0.050 Uiso 1 1 calc R
C13 C 0.0808(4) 0.5106(5) 0.2220(3) 0.0733(17) Uani 1 1 d .
H13A H 0.0758 0.5634 0.2565 0.110 Uiso 1 1 calc R
H13B H 0.0913 0.4461 0.2442 0.110 Uiso 1 1 calc R
H13C H 0.0112 0.5196 0.2056 0.110 Uiso 1 1 calc R
C14 C 0.1886(5) 0.4341(5) 0.1066(4) 0.087(2) Uani 1 1 d .
H14A H 0.2572 0.4340 0.0690 0.131 Uiso 1 1 calc R
H14B H 0.1227 0.4463 0.0863 0.131 Uiso 1 1 calc R
H14C H 0.1924 0.3697 0.1293 0.131 Uiso 1 1 calc R
C15 C 0.3641(3) 0.2006(2) 0.35380(19) 0.0245(7) Uani 1 1 d .
C16 C 0.2975(3) 0.1891(3) 0.42039(19) 0.0286(8) Uani 1 1 d .
C17 C 0.2095(3) 0.1334(3) 0.4252(2) 0.0358(9) Uani 1 1 d .
H17A H 0.1617 0.1247 0.4701 0.043 Uiso 1 1 calc R
C18 C 0.1928(3) 0.0920(3) 0.3662(2) 0.0370(9) Uani 1 1 d .
H18A H 0.1348 0.0535 0.3712 0.044 Uiso 1 1 calc R
C19 C 0.2588(3) 0.1046(3) 0.2984(2) 0.0293(8) Uani 1 1 d .
C20 C 0.3440(3) 0.1605(2) 0.29256(19) 0.0249(7) Uani 1 1 d .
C21 C 0.3106(3) 0.2322(3) 0.48670(19) 0.0310(8) Uani 1 1 d .
C22 C 0.4241(3) 0.3285(3) 0.5378(2) 0.0387(9) Uani 1 1 d .
H22A H 0.3845 0.3059 0.5846 0.046 Uiso 1 1 calc R
C23 C 0.5495(4) 0.3138(4) 0.5341(3) 0.0508(11) Uani 1 1 d .
H23A H 0.5775 0.2437 0.5404 0.076 Uiso 1 1 calc R
H23B H 0.5623 0.3539 0.5715 0.076 Uiso 1 1 calc R
H23C H 0.5896 0.3343 0.4879 0.076 Uiso 1 1 calc R
C24 C 0.3745(4) 0.4352(3) 0.5297(3) 0.0535(12) Uani 1 1 d .
H24A H 0.2930 0.4414 0.5348 0.080 Uiso 1 1 calc R
H24B H 0.4097 0.4573 0.4829 0.080 Uiso 1 1 calc R
H24C H 0.3883 0.4763 0.5663 0.080 Uiso 1 1 calc R
C25 C 0.2322(3) 0.0599(3) 0.2364(2) 0.0323(8) Uani 1 1 d .
C26 C 0.2457(4) 0.0675(3) 0.1085(2) 0.0402(9) Uani 1 1 d .
H26A H 0.2419 -0.0047 0.1097 0.048 Uiso 1 1 calc R
C27 C 0.3378(5) 0.0842(5) 0.0470(3) 0.0728(17) Uani 1 1 d .
H27A H 0.4093 0.0447 0.0517 0.109 Uiso 1 1 calc R
H27B H 0.3439 0.1546 0.0455 0.109 Uiso 1 1 calc R
H27C H 0.3209 0.0643 0.0032 0.109 Uiso 1 1 calc R
C28 C 0.1318(5) 0.1243(4) 0.1040(3) 0.0679(16) Uani 1 1 d .
H28A H 0.0747 0.1130 0.1464 0.102 Uiso 1 1 calc R
H28B H 0.1120 0.1015 0.0621 0.102 Uiso 1 1 calc R
H28C H 0.1349 0.1952 0.1007 0.102 Uiso 1 1 calc R
C29 C 0.6848(3) 0.1535(2) 0.13604(18) 0.0238(7) Uani 1 1 d .
C30 C 0.7546(3) 0.1244(3) 0.07022(19) 0.0259(7) Uani 1 1 d .
C31 C 0.8488(3) 0.0488(3) 0.0673(2) 0.0309(8) Uani 1 1 d .
H31A H 0.8979 0.0275 0.0227 0.037 Uiso 1 1 calc R
C32 C 0.8707(3) 0.0056(3) 0.1275(2) 0.0318(8) Uani 1 1 d .
H32A H 0.9352 -0.0445 0.1238 0.038 Uiso 1 1 calc R
C33 C 0.8003(3) 0.0336(3) 0.19434(19) 0.0256(7) Uani 1 1 d .
C34 C 0.7058(3) 0.1072(2) 0.19758(18) 0.0226(7) Uani 1 1 d .
C35 C 0.7365(3) 0.1674(3) 0.00221(19) 0.0280(8) Uani 1 1 d .
C36 C 0.6054(4) 0.2761(3) -0.0544(2) 0.0412(10) Uani 1 1 d .
H36A H 0.6745 0.2941 -0.0867 0.049 Uiso 1 1 calc R
C37 C 0.5236(5) 0.3714(4) -0.0294(3) 0.0777(19) Uani 1 1 d .
H37A H 0.5589 0.4137 -0.0046 0.117 Uiso 1 1 calc R
H37B H 0.4551 0.3561 0.0027 0.117 Uiso 1 1 calc R
H37C H 0.5041 0.4062 -0.0702 0.117 Uiso 1 1 calc R
C38 C 0.5604(5) 0.2065(4) -0.0950(3) 0.0608(13) Uani 1 1 d .
H38A H 0.6179 0.1474 -0.1103 0.091 Uiso 1 1 calc R
H38B H 0.5415 0.2398 -0.1364 0.091 Uiso 1 1 calc R
H38C H 0.4927 0.1871 -0.0645 0.091 Uiso 1 1 calc R
C39 C 0.8309(3) -0.0131(3) 0.2583(2) 0.0268(8) Uani 1 1 d .
C40 C 0.7968(3) -0.0017(3) 0.3883(2) 0.0328(8) Uani 1 1 d .
H40A H 0.7942 -0.0741 0.3920 0.039 Uiso 1 1 calc R
C41 C 0.7039(4) 0.0537(4) 0.4468(2) 0.0572(13) Uani 1 1 d .
H41A H 0.6313 0.0369 0.4443 0.086 Uiso 1 1 calc R
H41B H 0.7013 0.1252 0.4412 0.086 Uiso 1 1 calc R
H41C H 0.7189 0.0349 0.4927 0.086 Uiso 1 1 calc R
C42 C 0.9120(4) 0.0148(4) 0.3949(3) 0.0498(11) Uani 1 1 d .
H42A H 0.9698 -0.0150 0.3536 0.075 Uiso 1 1 calc R
H42B H 0.9279 -0.0159 0.4378 0.075 Uiso 1 1 calc R
H42C H 0.9124 0.0861 0.3974 0.075 Uiso 1 1 calc R
C43 C 0.1246(8) 0.7305(10) 0.3702(5) 0.161(5) Uani 1 1 d D
C44 C 0.1640(14) 0.6218(9) 0.3910(9) 0.104(5) Uiso 0.50 1 d PD
H44A H 0.2243 0.5883 0.3522 0.156 Uiso 0.50 1 calc PR
H44B H 0.1002 0.5862 0.3999 0.156 Uiso 0.50 1 calc PR
H44C H 0.1921 0.6228 0.4337 0.156 Uiso 0.50 1 calc PR
C44A C 0.063(3) 0.773(2) 0.4445(10) 0.230(14) Uiso 0.50 1 d PD
H44D H -0.0149 0.8038 0.4444 0.345 Uiso 0.50 1 calc PR
H44E H 0.1019 0.8232 0.4579 0.345 Uiso 0.50 1 calc PR
H44F H 0.0611 0.7198 0.4786 0.345 Uiso 0.50 1 calc PR
C45 C 0.2084(7) 0.7989(6) 0.3724(5) 0.110(3) Uani 1 1 d .
H45A H 0.1910 0.8588 0.3462 0.165 Uiso 1 1 calc R
H45B H 0.2850 0.7647 0.3508 0.165 Uiso 1 1 calc R
H45C H 0.2031 0.8173 0.4216 0.165 Uiso 1 1 calc R
C46 C -0.0839(4) 0.7203(4) 0.1211(3) 0.0517(11) Uani 1 1 d .
C47 C -0.2078(5) 0.7337(6) 0.1292(4) 0.099(2) Uani 1 1 d .
H47A H -0.2467 0.7497 0.1788 0.149 Uiso 1 1 calc R
H47B H -0.2274 0.6723 0.1146 0.149 Uiso 1 1 calc R
H47C H -0.2310 0.7878 0.0996 0.149 Uiso 1 1 calc R
C48 C -0.0132(6) 0.7113(6) 0.0473(3) 0.0836(19) Uani 1 1 d .
H48A H 0.0665 0.7039 0.0479 0.125 Uiso 1 1 calc R
H48B H -0.0341 0.7709 0.0217 0.125 Uiso 1 1 calc R
H48C H -0.0254 0.6531 0.0237 0.125 Uiso 1 1 calc R
C49 C -0.4371(4) 0.8911(3) 0.3003(3) 0.0484(11) Uani 1 1 d .
C50 C -0.5069(5) 0.9390(5) 0.3674(3) 0.0745(17) Uani 1 1 d .
H50A H -0.4743 0.9133 0.4065 0.112 Uiso 1 1 calc R
H50B H -0.5836 0.9248 0.3752 0.112 Uiso 1 1 calc R
H50C H -0.5093 1.0108 0.3651 0.112 Uiso 1 1 calc R
C51 C -0.4763(5) 0.9188(4) 0.2353(3) 0.0601(13) Uani 1 1 d .
H51A H -0.4208 0.8859 0.1941 0.090 Uiso 1 1 calc R
H51B H -0.4847 0.9908 0.2303 0.090 Uiso 1 1 calc R
H51C H -0.5490 0.8981 0.2388 0.090 Uiso 1 1 calc R
C52 C -0.1680(6) 0.4387(6) 0.0986(4) 0.0817(18) Uani 1 1 d .
C53 C -0.1374(7) 0.3416(6) 0.1248(4) 0.094(2) Uani 1 1 d .
H53A H -0.0749 0.3415 0.1473 0.142 Uiso 1 1 calc R
H53B H -0.1140 0.2930 0.0854 0.142 Uiso 1 1 calc R
H53C H -0.2023 0.3243 0.1594 0.142 Uiso 1 1 calc R
C54 C -0.2769(7) 0.4604(9) 0.0823(4) 0.135(4) Uani 1 1 d .
H54A H -0.3099 0.5301 0.0942 0.203 Uiso 1 1 calc R
H54B H -0.3266 0.4180 0.1099 0.203 Uiso 1 1 calc R
H54C H -0.2682 0.4477 0.0318 0.203 Uiso 1 1 calc R

loop_
_atom_site_aniso_label
_atom_site_aniso_U_11
_atom_site_aniso_U_22
_atom_site_aniso_U_33
_atom_site_aniso_U_23
_atom_site_aniso_U_13
_atom_site_aniso_U_12
Ge1 0.0149(2) 0.0242(2) 0.0238(2) -0.00102(14) -0.00734(14) -0.00194(13)
K1 0.0211(4) 0.0339(4) 0.0322(4) -0.0008(3) -0.0086(3) -0.0021(3)
K2 0.0340(5) 0.0467(5) 0.0389(5) -0.0073(4) -0.0024(4) -0.0168(4)
O1 0.0166(11) 0.0232(12) 0.0301(13) 0.0001(10) -0.0083(10) -0.0024(9)
O2 0.0175(11) 0.0260(12) 0.0308(13) -0.0018(10) -0.0113(10) -0.0003(9)
O3 0.0292(14) 0.0336(15) 0.0617(19) -0.0032(13) -0.0163(13) -0.0098(11)
O4 0.0335(14) 0.0307(14) 0.0501(17) 0.0019(12) -0.0180(13) 0.0059(11)
O5 0.0178(11) 0.0307(13) 0.0256(12) -0.0015(10) -0.0057(9) -0.0068(9)
O6 0.0204(12) 0.0297(13) 0.0257(12) -0.0016(10) -0.0086(10) -0.0055(10)
O7 0.0398(16) 0.0608(19) 0.0314(15) -0.0010(13) -0.0019(13) -0.0214(14)
O8 0.0424(16) 0.0500(17) 0.0496(18) -0.0017(14) -0.0159(14) -0.0251(14)
O9 0.0194(11) 0.0284(12) 0.0243(12) -0.0006(10) -0.0078(10) 0.0010(9)
O10 0.0189(11) 0.0264(12) 0.0244(12) 0.0002(9) -0.0070(10) -0.0013(9)
O11 0.0295(14) 0.0459(16) 0.0280(14) -0.0035(12) -0.0054(12) -0.0052(12)
O12 0.0240(13) 0.0318(14) 0.0449(16) 0.0010(12) -0.0131(11) 0.0041(11)
O13 0.0431(19) 0.117(3) 0.046(2) -0.002(2) -0.0192(16) -0.0067(19)
O14 0.0537(19) 0.0534(19) 0.0443(18) -0.0032(14) -0.0182(15) -0.0110(15)
O15 0.0454(19) 0.0481(19) 0.088(3) -0.0026(17) -0.0259(18) -0.0052(15)
O16 0.103(4) 0.097(4) 0.295(10) 0.041(5) -0.086(5) -0.049(4)
N1 0.0256(16) 0.0313(17) 0.062(2) 0.0001(15) -0.0213(16) -0.0071(13)
N2 0.0249(16) 0.0343(17) 0.052(2) 0.0022(15) -0.0206(15) 0.0011(13)
N3 0.0295(16) 0.050(2) 0.0260(16) -0.0053(14) -0.0050(13) -0.0132(14)
N4 0.0354(18) 0.0420(19) 0.0385(19) 0.0014(15) -0.0183(15) -0.0170(15)
N5 0.0327(17) 0.050(2) 0.0248(16) 0.0005(14) -0.0074(14) 0.0046(15)
N6 0.0256(15) 0.0323(16) 0.0342(17) 0.0013(13) -0.0124(13) 0.0031(13)
C1 0.0178(16) 0.0251(17) 0.0219(17) -0.0002(13) -0.0034(13) -0.0015(13)
C2 0.0232(17) 0.0302(18) 0.0263(18) 0.0007(14) -0.0059(14) -0.0050(14)
C3 0.033(2) 0.0270(18) 0.038(2) -0.0007(16) -0.0136(17) -0.0059(15)
C4 0.036(2) 0.0242(18) 0.040(2) -0.0005(16) -0.0139(17) -0.0001(15)
C5 0.0228(17) 0.0289(18) 0.0284(18) 0.0011(14) -0.0093(14) 0.0005(14)
C6 0.0199(16) 0.0298(18) 0.0223(17) -0.0003(14) -0.0047(13) -0.0044(14)
C7 0.0228(17) 0.0308(19) 0.034(2) -0.0012(15) -0.0072(15) -0.0062(15)
C8 0.026(2) 0.040(2) 0.089(4) 0.004(2) -0.029(2) -0.0065(17)
C9 0.064(4) 0.085(4) 0.085(4) 0.004(3) -0.048(3) 0.007(3)
C10 0.043(3) 0.072(4) 0.110(5) -0.004(3) -0.024(3) 0.013(3)
C11 0.0240(18) 0.034(2) 0.032(2) 0.0039(16) -0.0094(15) 0.0000(15)
C12 0.026(2) 0.045(2) 0.061(3) 0.004(2) -0.0247(19) -0.0039(17)
C13 0.036(3) 0.098(4) 0.086(4) 0.021(3) -0.019(3) -0.011(3)
C14 0.054(3) 0.106(5) 0.112(5) -0.036(4) -0.050(4) 0.005(3)
C15 0.0186(16) 0.0244(17) 0.0319(19) 0.0016(14) -0.0095(14) -0.0028(13)
C16 0.0251(18) 0.0313(19) 0.0309(19) 0.0016(15) -0.0084(15) -0.0071(15)
C17 0.030(2) 0.045(2) 0.035(2) 0.0040(17) -0.0052(16) -0.0158(17)
C18 0.0288(19) 0.045(2) 0.044(2) 0.0042(18) -0.0130(17) -0.0178(17)
C19 0.0214(17) 0.0312(19) 0.039(2) -0.0001(16) -0.0133(15) -0.0058(14)
C20 0.0178(16) 0.0271(18) 0.0307(19) 0.0018(14) -0.0091(14) -0.0021(13)
C21 0.0288(19) 0.037(2) 0.028(2) 0.0021(16) -0.0065(16) -0.0083(15)
C22 0.041(2) 0.050(2) 0.029(2) -0.0020(17) -0.0081(17) -0.0192(19)
C23 0.044(2) 0.064(3) 0.051(3) -0.012(2) -0.019(2) -0.017(2)
C24 0.053(3) 0.052(3) 0.055(3) -0.007(2) -0.008(2) -0.015(2)
C25 0.0226(18) 0.036(2) 0.041(2) -0.0014(17) -0.0114(16) -0.0069(16)
C26 0.045(2) 0.043(2) 0.040(2) -0.0043(18) -0.0215(19) -0.0137(19)
C27 0.090(4) 0.097(4) 0.041(3) -0.006(3) -0.014(3) -0.045(4)
C28 0.070(4) 0.073(4) 0.076(4) -0.015(3) -0.053(3) -0.004(3)
C29 0.0167(16) 0.0256(17) 0.0311(18) -0.0035(14) -0.0092(14) -0.0044(13)
C30 0.0188(16) 0.0315(18) 0.0296(19) -0.0034(15) -0.0088(14) -0.0058(14)
C31 0.0242(18) 0.037(2) 0.0296(19) -0.0073(16) -0.0052(15) 0.0000(15)
C32 0.0211(17) 0.036(2) 0.037(2) -0.0058(16) -0.0113(16) 0.0039(15)
C33 0.0194(16) 0.0264(17) 0.0335(19) -0.0004(15) -0.0116(14) -0.0038(13)
C34 0.0172(15) 0.0240(17) 0.0287(18) -0.0016(14) -0.0085(14) -0.0052(13)
C35 0.0241(18) 0.0326(19) 0.030(2) -0.0041(15) -0.0095(16) -0.0072(15)
C36 0.040(2) 0.050(2) 0.032(2) 0.0043(18) -0.0132(18) 0.0014(19)
C37 0.087(4) 0.080(4) 0.052(3) -0.004(3) -0.028(3) 0.040(3)
C38 0.068(3) 0.076(3) 0.052(3) 0.017(3) -0.036(3) -0.020(3)
C39 0.0184(16) 0.0271(18) 0.037(2) 0.0013(15) -0.0105(15) -0.0049(14)
C40 0.032(2) 0.037(2) 0.032(2) 0.0048(16) -0.0143(16) -0.0037(16)
C41 0.045(3) 0.081(4) 0.039(3) 0.003(2) -0.012(2) 0.008(2)
C42 0.044(3) 0.067(3) 0.046(3) 0.008(2) -0.025(2) -0.016(2)
C43 0.112(7) 0.318(16) 0.087(6) 0.087(8) -0.065(6) -0.080(9)
C45 0.100(5) 0.118(6) 0.138(7) -0.018(5) -0.087(5) -0.004(5)
C46 0.048(3) 0.053(3) 0.055(3) -0.007(2) -0.012(2) -0.009(2)
C47 0.056(4) 0.138(7) 0.100(5) -0.026(5) -0.022(4) 0.000(4)
C48 0.085(4) 0.121(6) 0.055(3) 0.003(3) -0.018(3) -0.044(4)
C49 0.039(2) 0.035(2) 0.079(3) 0.004(2) -0.025(2) -0.0123(19)
C50 0.059(3) 0.090(4) 0.066(4) 0.005(3) -0.015(3) 0.006(3)
C51 0.060(3) 0.052(3) 0.075(4) -0.011(3) -0.031(3) -0.003(2)
C52 0.068(4) 0.098(5) 0.085(5) 0.002(4) -0.025(3) -0.018(4)
C53 0.097(5) 0.108(6) 0.075(4) -0.006(4) -0.007(4) -0.031(4)
C54 0.076(5) 0.251(12) 0.085(6) 0.037(7) -0.026(4) -0.039(6)

loop_
_atom_type_symbol
_atom_type_description
_atom_type_scat_dispersion_real
_atom_type_scat_dispersion_imag
_atom_type_scat_source
C C 0.0033 0.0016 'International Tables Vol C Tables 4.2.6.8 and 6.1.1.4'
H H 0.0000 0.0000 'International Tables Vol C Tables 4.2.6.8 and 6.1.1.4'
N N 0.0061 0.0033 'International Tables Vol C Tables 4.2.6.8 and 6.1.1.4'
O O 0.0106 0.0060 'International Tables Vol C Tables 4.2.6.8 and 6.1.1.4'
K K 0.2009 0.2494 'International Tables Vol C Tables 4.2.6.8 and 6.1.1.4'
Ge Ge 0.1547 1.8001 'International Tables Vol C Tables 4.2.6.8 and 6.1.1.4'

loop_
_geom_angle_atom_site_label_1
_geom_angle_atom_site_label_2
_geom_angle_atom_site_label_3
_geom_angle
_geom_angle_site_symmetry_1
_geom_angle_site_symmetry_3
O6 Ge1 O10 96.80(10) . .
O6 Ge1 O2 90.92(10) . .
O10 Ge1 O2 171.19(10) . .
O6 Ge1 O5 85.31(10) . .
O10 Ge1 O5 89.37(10) . .
O2 Ge1 O5 95.49(10) . .
O6 Ge1 O1 173.23(10) . .
O10 Ge1 O1 87.66(10) . .
O2 Ge1 O1 85.04(9) . .
O5 Ge1 O1 89.66(10) . .
O6 Ge1 O9 88.71(10) . .
O10 Ge1 O9 85.24(10) . .
O2 Ge1 O9 90.74(10) . .
O5 Ge1 O9 171.43(10) . .
O1 Ge1 O9 96.76(10) . .
O12 K1 O8 85.69(9) 1_465 1_565
O12 K1 O11 114.13(8) 1_465 2_665
O8 K1 O11 98.65(9) 1_565 2_665
O12 K1 O4 140.00(9) 1_465 .
O8 K1 O4 110.85(9) 1_565 .
O11 K1 O4 99.53(9) 2_665 .
O12 K1 O13 74.33(9) 1_465 .
O8 K1 O13 94.72(11) 1_565 .
O11 K1 O13 164.62(11) 2_665 .
O4 K1 O13 68.38(10) . .
O12 K1 O14 65.85(9) 1_465 .
O8 K1 O14 151.17(10) 1_565 .
O11 K1 O14 89.42(9) 2_665 .
O4 K1 O14 94.83(9) . .
O13 K1 O14 82.42(10) . .
O12 K1 K2 45.86(6) 1_465 .
O8 K1 K2 117.15(7) 1_565 .
O11 K1 K2 132.86(6) 2_665 .
O4 K1 K2 95.37(6) . .
O13 K1 K2 43.62(7) . .
O14 K1 K2 44.71(7) . .
O3 K2 O7 97.84(9) 1_455 2_566
O3 K2 O15 93.16(9) 1_455 .
O7 K2 O15 86.68(11) 2_566 .
O3 K2 O13 122.35(11) 1_455 .
O7 K2 O13 89.46(10) 2_566 .
O15 K2 O13 144.46(12) . .
O3 K2 O14 90.87(10) 1_455 .
O7 K2 O14 171.03(9) 2_566 .
O15 K2 O14 94.98(11) . .
O13 K2 O14 84.06(10) . .
O3 K2 O12 150.45(9) 1_455 1_465
O7 K2 O12 108.33(9) 2_566 1_465
O15 K2 O12 75.33(9) . 1_465
O13 K2 O12 72.45(10) . 1_465
O14 K2 O12 63.79(9) . 1_465
O3 K2 K1 127.95(7) 1_455 .
O7 K2 K1 126.19(7) 2_566 .
O15 K2 K1 113.42(8) . .
O13 K2 K1 44.93(8) . .
O14 K2 K1 45.22(7) . .
O12 K2 K1 42.10(5) 1_465 .
C1 O1 Ge1 112.67(19) . .
C6 O2 Ge1 112.6(2) . .
C7 O3 K2 167.2(3) . 1_655
C11 O4 K1 159.5(3) . .
C15 O5 Ge1 112.2(2) . .
C20 O6 Ge1 112.6(2) . .
C21 O7 K2 154.6(3) . 2_566
C25 O8 K1 150.8(3) . 1_545
C29 O9 Ge1 112.1(2) . .
C34 O10 Ge1 112.2(2) . .
C35 O11 K1 150.9(2) . 2_665
C39 O12 K1 147.2(2) . 1_645
C39 O12 K2 120.7(2) . 1_645
K1 O12 K2 92.04(8) 1_645 1_645
C43 O13 K2 145.8(5) . .
C43 O13 K1 122.4(5) . .
K2 O13 K1 91.44(10) . .
C46 O14 K2 128.2(3) . .
C46 O14 K1 129.6(3) . .
K2 O14 K1 90.06(9) . .
C49 O15 K2 167.1(3) . .
C7 N1 C8 125.2(3) . .
C7 N1 H1A 117.4 . .
C8 N1 H1A 117.4 . .
C11 N2 C12 124.1(3) . .
C11 N2 H2A 118.0 . .
C12 N2 H2A 118.0 . .
C21 N3 C22 123.4(3) . .
C21 N3 H3B 118.3 . .
C22 N3 H3B 118.3 . .
C25 N4 C26 124.0(3) . .
C25 N4 H4B 118.0 . .
C26 N4 H4B 118.0 . .
C35 N5 C36 123.5(3) . .
C35 N5 H5A 118.2 . .
C36 N5 H5A 118.2 . .
C39 N6 C40 124.3(3) . .
C39 N6 H6A 117.9 . .
C40 N6 H6A 117.9 . .
O1 C1 C2 124.7(3) . .
O1 C1 C6 114.6(3) . .
C2 C1 C6 120.7(3) . .
C1 C2 C3 118.3(3) . .
C1 C2 C7 123.8(3) . .
C3 C2 C7 117.9(3) . .
C4 C3 C2 121.3(3) . .
C4 C3 H3A 119.3 . .
C2 C3 H3A 119.3 . .
C3 C4 C5 121.1(3) . .
C3 C4 H4A 119.5 . .
C5 C4 H4A 119.5 . .
C6 C5 C4 118.3(3) . .
C6 C5 C11 123.7(3) . .
C4 C5 C11 118.0(3) . .
O2 C6 C5 124.9(3) . .
O2 C6 C1 114.8(3) . .
C5 C6 C1 120.3(3) . .
O3 C7 N1 123.0(3) . .
O3 C7 C2 120.7(3) . .
N1 C7 C2 116.3(3) . .
N1 C8 C10 110.7(4) . .
N1 C8 C9 110.0(4) . .
C10 C8 C9 110.4(5) . .
N1 C8 H8A 108.6 . .
C10 C8 H8A 108.6 . .
C9 C8 H8A 108.6 . .
C8 C9 H9A 109.5 . .
C8 C9 H9B 109.5 . .
H9A C9 H9B 109.5 . .
C8 C9 H9C 109.5 . .
H9A C9 H9C 109.5 . .
H9B C9 H9C 109.5 . .
C8 C10 H10A 109.5 . .
C8 C10 H10B 109.5 . .
H10A C10 H10B 109.5 . .
C8 C10 H10C 109.5 . .
H10A C10 H10C 109.5 . .
H10B C10 H10C 109.5 . .
O4 C11 N2 123.6(3) . .
O4 C11 C5 120.8(3) . .
N2 C11 C5 115.6(3) . .
N2 C12 C13 110.5(4) . .
N2 C12 C14 108.7(4) . .
C13 C12 C14 110.8(5) . .
N2 C12 H12A 108.9 . .
C13 C12 H12A 108.9 . .
C14 C12 H12A 108.9 . .
C12 C13 H13A 109.5 . .
C12 C13 H13B 109.5 . .
H13A C13 H13B 109.5 . .
C12 C13 H13C 109.5 . .
H13A C13 H13C 109.5 . .
H13B C13 H13C 109.5 . .
C12 C14 H14A 109.5 . .
C12 C14 H14B 109.5 . .
H14A C14 H14B 109.5 . .
C12 C14 H14C 109.5 . .
H14A C14 H14C 109.5 . .
H14B C14 H14C 109.5 . .
O5 C15 C16 124.1(3) . .
O5 C15 C20 114.5(3) . .
C16 C15 C20 121.4(3) . .
C15 C16 C17 117.4(3) . .
C15 C16 C21 124.5(3) . .
C17 C16 C21 118.0(3) . .
C18 C17 C16 120.9(4) . .
C18 C17 H17A 119.5 . .
C16 C17 H17A 119.5 . .
C17 C18 C19 122.0(3) . .
C17 C18 H18A 119.0 . .
C19 C18 H18A 119.0 . .
C20 C19 C18 117.8(3) . .
C20 C19 C25 123.7(3) . .
C18 C19 C25 118.5(3) . .
O6 C20 C19 124.3(3) . .
O6 C20 C15 115.3(3) . .
C19 C20 C15 120.4(3) . .
O7 C21 N3 122.4(4) . .
O7 C21 C16 121.4(3) . .
N3 C21 C16 116.2(3) . .
N3 C22 C24 109.5(4) . .
N3 C22 C23 108.9(3) . .
C24 C22 C23 112.5(4) . .
N3 C22 H22A 108.6 . .
C24 C22 H22A 108.6 . .
C23 C22 H22A 108.6 . .
C22 C23 H23A 109.5 . .
C22 C23 H23B 109.5 . .
H23A C23 H23B 109.5 . .
C22 C23 H23C 109.5 . .
H23A C23 H23C 109.5 . .
H23B C23 H23C 109.5 . .
C22 C24 H24A 109.5 . .
C22 C24 H24B 109.5 . .
H24A C24 H24B 109.5 . .
C22 C24 H24C 109.5 . .
H24A C24 H24C 109.5 . .
H24B C24 H24C 109.5 . .
O8 C25 N4 122.4(4) . .
O8 C25 C19 121.0(4) . .
N4 C25 C19 116.6(3) . .
N4 C26 C27 109.1(4) . .
N4 C26 C28 110.4(4) . .
C27 C26 C28 112.5(5) . .
N4 C26 H26A 108.2 . .
C27 C26 H26A 108.2 . .
C28 C26 H26A 108.2 . .
C26 C27 H27A 109.5 . .
C26 C27 H27B 109.5 . .
H27A C27 H27B 109.5 . .
C26 C27 H27C 109.5 . .
H27A C27 H27C 109.5 . .
H27B C27 H27C 109.5 . .
C26 C28 H28A 109.5 . .
C26 C28 H28B 109.5 . .
H28A C28 H28B 109.5 . .
C26 C28 H28C 109.5 . .
H28A C28 H28C 109.5 . .
H28B C28 H28C 109.5 . .
O9 C29 C30 124.3(3) . .
O9 C29 C34 114.9(3) . .
C30 C29 C34 120.8(3) . .
C29 C30 C31 117.8(3) . .
C29 C30 C35 124.3(3) . .
C31 C30 C35 117.9(3) . .
C32 C31 C30 121.2(3) . .
C32 C31 H31A 119.4 . .
C30 C31 H31A 119.4 . .
C31 C32 C33 121.6(3) . .
C31 C32 H32A 119.2 . .
C33 C32 H32A 119.2 . .
C34 C33 C32 117.4(3) . .
C34 C33 C39 123.2(3) . .
C32 C33 C39 119.3(3) . .
O10 C34 C33 123.9(3) . .
O10 C34 C29 115.1(3) . .
C33 C34 C29 121.0(3) . .
O11 C35 N5 121.9(3) . .
O11 C35 C30 122.2(3) . .
N5 C35 C30 115.9(3) . .
N5 C36 C38 111.5(4) . .
N5 C36 C37 108.4(4) . .
C38 C36 C37 113.8(4) . .
N5 C36 H36A 107.6 . .
C38 C36 H36A 107.6 . .
C37 C36 H36A 107.6 . .
C36 C37 H37A 109.5 . .
C36 C37 H37B 109.5 . .
H37A C37 H37B 109.5 . .
C36 C37 H37C 109.5 . .
H37A C37 H37C 109.5 . .
H37B C37 H37C 109.5 . .
C36 C38 H38A 109.5 . .
C36 C38 H38B 109.5 . .
H38A C38 H38B 109.5 . .
C36 C38 H38C 109.5 . .
H38A C38 H38C 109.5 . .
H38B C38 H38C 109.5 . .
O12 C39 N6 122.5(3) . .
O12 C39 C33 121.1(3) . .
N6 C39 C33 116.4(3) . .
N6 C40 C41 108.6(3) . .
N6 C40 C42 111.1(3) . .
C41 C40 C42 110.9(4) . .
N6 C40 H40A 108.7 . .
C41 C40 H40A 108.7 . .
C42 C40 H40A 108.7 . .
C40 C41 H41A 109.5 . .
C40 C41 H41B 109.5 . .
H41A C41 H41B 109.5 . .
C40 C41 H41C 109.5 . .
H41A C41 H41C 109.5 . .
H41B C41 H41C 109.5 . .
C40 C42 H42A 109.5 . .
C40 C42 H42B 109.5 . .
H42A C42 H42B 109.5 . .
C40 C42 H42C 109.5 . .
H42A C42 H42C 109.5 . .
H42B C42 H42C 109.5 . .
O13 C43 C45 120.4(9) . .
O13 C43 C44A 106.7(16) . .
C45 C43 C44A 85.9(15) . .
O13 C43 C44 121.3(12) . .
C45 C43 C44 113.5(9) . .
C44A C43 C44 98.3(14) . .
C43 C44 H44A 109.5 . .
C43 C44 H44B 109.5 . .
H44A C44 H44B 109.5 . .
C43 C44 H44C 109.5 . .
H44A C44 H44C 109.5 . .
H44B C44 H44C 109.5 . .
C43 C44A H44D 109.5 . .
C43 C44A H44E 109.5 . .
H44D C44A H44E 109.5 . .
C43 C44A H44F 109.5 . .
H44D C44A H44F 109.5 . .
H44E C44A H44F 109.5 . .
C43 C45 H45A 109.5 . .
C43 C45 H45B 109.5 . .
H45A C45 H45B 109.5 . .
C43 C45 H45C 109.5 . .
H45A C45 H45C 109.5 . .
H45B C45 H45C 109.5 . .
O14 C46 C47 122.7(5) . .
O14 C46 C48 121.2(5) . .
C47 C46 C48 116.1(5) . .
C46 C47 H47A 109.5 . .
C46 C47 H47B 109.5 . .
H47A C47 H47B 109.5 . .
C46 C47 H47C 109.5 . .
H47A C47 H47C 109.5 . .
H47B C47 H47C 109.5 . .
C46 C48 H48A 109.5 . .
C46 C48 H48B 109.5 . .
H48A C48 H48B 109.5 . .
C46 C48 H48C 109.5 . .
H48A C48 H48C 109.5 . .
H48B C48 H48C 109.5 . .
O15 C49 C50 121.2(5) . .
O15 C49 C51 121.8(5) . .
C50 C49 C51 116.9(4) . .
C49 C50 H50A 109.5 . .
C49 C50 H50B 109.5 . .
H50A C50 H50B 109.5 . .
C49 C50 H50C 109.5 . .
H50A C50 H50C 109.5 . .
H50B C50 H50C 109.5 . .
C49 C51 H51A 109.5 . .
C49 C51 H51B 109.5 . .
H51A C51 H51B 109.5 . .
C49 C51 H51C 109.5 . .
H51A C51 H51C 109.5 . .
H51B C51 H51C 109.5 . .
O16 C52 C53 120.1(7) . .
O16 C52 C54 123.3(8) . .
C53 C52 C54 116.5(8) . .
C52 C53 H53A 109.5 . .
C52 C53 H53B 109.5 . .
H53A C53 H53B 109.5 . .
C52 C53 H53C 109.5 . .
H53A C53 H53C 109.5 . .
H53B C53 H53C 109.5 . .
C52 C54 H54A 109.5 . .
C52 C54 H54B 109.5 . .
H54A C54 H54B 109.5 . .
C52 C54 H54C 109.5 . .
H54A C54 H54C 109.5 . .
H54B C54 H54C 109.5 . .

loop_
_geom_bond_atom_site_label_1
_geom_bond_atom_site_label_2
_geom_bond_distance
_geom_bond_site_symmetry_2
Ge1 O6 1.874(2) .
Ge1 O10 1.876(2) .
Ge1 O2 1.880(2) .
Ge1 O5 1.885(2) .
Ge1 O1 1.886(2) .
Ge1 O9 1.889(2) .
K1 O12 2.689(3) 1_465
K1 O8 2.709(3) 1_565
K1 O11 2.763(3) 2_665
K1 O4 2.766(3) .
K1 O13 2.831(4) .
K1 O14 2.845(3) .
K1 K2 4.0078(12) .
K2 O3 2.653(3) 1_455
K2 O7 2.713(3) 2_566
K2 O15 2.736(3) .
K2 O13 2.766(4) .
K2 O14 2.820(3) .
K2 O12 2.878(3) 1_465
O1 C1 1.337(4) .
O2 C6 1.341(4) .
O3 C7 1.235(4) .
O3 K2 2.653(3) 1_655
O4 C11 1.234(4) .
O5 C15 1.348(4) .
O6 C20 1.338(4) .
O7 C21 1.238(5) .
O7 K2 2.713(3) 2_566
O8 C25 1.240(5) .
O8 K1 2.709(3) 1_545
O9 C29 1.350(4) .
O10 C34 1.350(4) .
O11 C35 1.229(4) .
O11 K1 2.763(3) 2_665
O12 C39 1.231(4) .
O12 K1 2.689(3) 1_645
O12 K2 2.878(3) 1_645
O13 C43 1.185(8) .
O14 C46 1.217(6) .
O15 C49 1.213(5) .
O16 C52 1.213(8) .
N1 C7 1.327(5) .
N1 C8 1.463(5) .
N1 H1A 0.8800 .
N2 C11 1.329(5) .
N2 C12 1.470(5) .
N2 H2A 0.8800 .
N3 C21 1.341(5) .
N3 C22 1.460(5) .
N3 H3B 0.8800 .
N4 C25 1.325(5) .
N4 C26 1.462(5) .
N4 H4B 0.8800 .
N5 C35 1.345(5) .
N5 C36 1.450(5) .
N5 H5A 0.8800 .
N6 C39 1.334(5) .
N6 C40 1.460(5) .
N6 H6A 0.8800 .
C1 C2 1.386(5) .
C1 C6 1.426(5) .
C2 C3 1.404(5) .
C2 C7 1.506(5) .
C3 C4 1.377(5) .
C3 H3A 0.9500 .
C4 C5 1.409(5) .
C4 H4A 0.9500 .
C5 C6 1.389(5) .
C5 C11 1.504(5) .
C8 C10 1.493(7) .
C8 C9 1.525(8) .
C8 H8A 1.0000 .
C9 H9A 0.9800 .
C9 H9B 0.9800 .
C9 H9C 0.9800 .
C10 H10A 0.9800 .
C10 H10B 0.9800 .
C10 H10C 0.9800 .
C12 C13 1.491(7) .
C12 C14 1.506(7) .
C12 H12A 1.0000 .
C13 H13A 0.9800 .
C13 H13B 0.9800 .
C13 H13C 0.9800 .
C14 H14A 0.9800 .
C14 H14B 0.9800 .
C14 H14C 0.9800 .
C15 C16 1.384(5) .
C15 C20 1.416(5) .
C16 C17 1.422(5) .
C16 C21 1.486(5) .
C17 C18 1.367(6) .
C17 H17A 0.9500 .
C18 C19 1.402(6) .
C18 H18A 0.9500 .
C19 C20 1.392(5) .
C19 C25 1.494(5) .
C22 C24 1.507(6) .
C22 C23 1.518(6) .
C22 H22A 1.0000 .
C23 H23A 0.9800 .
C23 H23B 0.9800 .
C23 H23C 0.9800 .
C24 H24A 0.9800 .
C24 H24B 0.9800 .
C24 H24C 0.9800 .
C26 C27 1.489(7) .
C26 C28 1.514(6) .
C26 H26A 1.0000 .
C27 H27A 0.9800 .
C27 H27B 0.9800 .
C27 H27C 0.9800 .
C28 H28A 0.9800 .
C28 H28B 0.9800 .
C28 H28C 0.9800 .
C29 C30 1.384(5) .
C29 C34 1.408(5) .
C30 C31 1.412(5) .
C30 C35 1.494(5) .
C31 C32 1.372(5) .
C31 H31A 0.9500 .
C32 C33 1.399(5) .
C32 H32A 0.9500 .
C33 C34 1.398(5) .
C33 C39 1.493(5) .
C36 C38 1.505(7) .
C36 C37 1.516(6) .
C36 H36A 1.0000 .
C37 H37A 0.9800 .
C37 H37B 0.9800 .
C37 H37C 0.9800 .
C38 H38A 0.9800 .
C38 H38B 0.9800 .
C38 H38C 0.9800 .
C40 C41 1.516(6) .
C40 C42 1.520(5) .
C40 H40A 1.0000 .
C41 H41A 0.9800 .
C41 H41B 0.9800 .
C41 H41C 0.9800 .
C42 H42A 0.9800 .
C42 H42B 0.9800 .
C42 H42C 0.9800 .
C43 C45 1.524(12) .
C43 C44A 1.538(5) .
C43 C44 1.564(5) .
C44 H44A 0.9800 .
C44 H44B 0.9800 .
C44 H44C 0.9800 .
C44A H44D 0.9800 .
C44A H44E 0.9800 .
C44A H44F 0.9800 .
C45 H45A 0.9800 .
C45 H45B 0.9800 .
C45 H45C 0.9800 .
C46 C47 1.487(8) .
C46 C48 1.488(8) .
C47 H47A 0.9800 .
C47 H47B 0.9800 .
C47 H47C 0.9800 .
C48 H48A 0.9800 .
C48 H48B 0.9800 .
C48 H48C 0.9800 .
C49 C50 1.476(8) .
C49 C51 1.485(7) .
C50 H50A 0.9800 .
C50 H50B 0.9800 .
C50 H50C 0.9800 .
C51 H51A 0.9800 .
C51 H51B 0.9800 .
C51 H51C 0.9800 .
C52 C53 1.440(10) .
C52 C54 1.443(10) .
C53 H53A 0.9800 .
C53 H53B 0.9800 .
C53 H53C 0.9800 .
C54 H54A 0.9800 .
C54 H54B 0.9800 .
C54 H54C 0.9800 .

loop_
_geom_torsion_atom_site_label_1
_geom_torsion_atom_site_label_2
_geom_torsion_atom_site_label_3
_geom_torsion_atom_site_label_4
_geom_torsion
_geom_torsion_site_symmetry_1
_geom_torsion_site_symmetry_4
O12 K1 K2 O3 141.49(12) 1_465 1_455
O8 K1 K2 O3 -166.48(11) 1_565 1_455
O11 K1 K2 O3 58.58(12) 2_665 1_455
O4 K1 K2 O3 -49.73(11) . 1_455
O13 K1 K2 O3 -100.31(15) . 1_455
O14 K1 K2 O3 41.71(13) . 1_455
O12 K1 K2 O7 -76.78(12) 1_465 2_566
O8 K1 K2 O7 -24.75(12) 1_565 2_566
O11 K1 K2 O7 -159.69(12) 2_665 2_566
O4 K1 K2 O7 91.99(11) . 2_566
O13 K1 K2 O7 41.42(15) . 2_566
O14 K1 K2 O7 -176.57(13) . 2_566
O12 K1 K2 O15 27.03(12) 1_465 .
O8 K1 K2 O15 79.07(12) 1_565 .
O11 K1 K2 O15 -55.88(12) 2_665 .
O4 K1 K2 O15 -164.19(10) . .
O13 K1 K2 O15 145.23(15) . .
O14 K1 K2 O15 -72.75(13) . .
O12 K1 K2 O13 -118.20(15) 1_465 .
O8 K1 K2 O13 -66.17(15) 1_565 .
O11 K1 K2 O13 158.89(15) 2_665 .
O4 K1 K2 O13 50.58(14) . .
O14 K1 K2 O13 142.02(16) . .
O12 K1 K2 O14 99.78(12) 1_465 .
O8 K1 K2 O14 151.82(12) 1_565 .
O11 K1 K2 O14 16.88(12) 2_665 .
O4 K1 K2 O14 -91.44(11) . .
O13 K1 K2 O14 -142.02(16) . .
O8 K1 K2 O12 52.04(11) 1_565 1_465
O11 K1 K2 O12 -82.91(12) 2_665 1_465
O4 K1 K2 O12 168.78(10) . 1_465
O13 K1 K2 O12 118.20(15) . 1_465
O14 K1 K2 O12 -99.78(12) . 1_465
O10 Ge1 O1 C1 -180.0(2) . .
O2 Ge1 O1 C1 4.9(2) . .
O5 Ge1 O1 C1 -90.6(2) . .
O9 Ge1 O1 C1 95.1(2) . .
O6 Ge1 O2 C6 169.8(2) . .
O5 Ge1 O2 C6 84.4(2) . .
O1 Ge1 O2 C6 -4.8(2) . .
O9 Ge1 O2 C6 -101.5(2) . .
O12 K1 O4 C11 75.5(8) 1_465 .
O8 K1 O4 C11 -175.3(7) 1_565 .
O11 K1 O4 C11 -72.1(7) 2_665 .
O13 K1 O4 C11 98.0(7) . .
O14 K1 O4 C11 18.1(7) . .
K2 K1 O4 C11 63.0(7) . .
O6 Ge1 O5 C15 2.0(2) . .
O10 Ge1 O5 C15 -94.8(2) . .
O2 Ge1 O5 C15 92.5(2) . .
O1 Ge1 O5 C15 177.5(2) . .
O10 Ge1 O6 C20 86.5(2) . .
O2 Ge1 O6 C20 -97.7(2) . .
O5 Ge1 O6 C20 -2.3(2) . .
O9 Ge1 O6 C20 171.6(2) . .
O6 Ge1 O9 C29 -101.0(2) . .
O10 Ge1 O9 C29 -4.1(2) . .
O2 Ge1 O9 C29 168.1(2) . .
O6 Ge1 O10 C34 94.4(2) . .
O5 Ge1 O10 C34 179.6(2) . .
O1 Ge1 O10 C34 -90.7(2) . .
O9 Ge1 O10 C34 6.3(2) . .
O3 K2 O13 C43 -58.8(13) 1_455 .
O7 K2 O13 C43 40.2(13) 2_566 .
O15 K2 O13 C43 123.7(13) . .
O14 K2 O13 C43 -146.0(13) . .
O12 K2 O13 C43 149.6(13) 1_465 .
K1 K2 O13 C43 -172.1(13) . .
O3 K2 O13 K1 113.32(12) 1_455 .
O7 K2 O13 K1 -147.73(11) 2_566 .
O15 K2 O13 K1 -64.2(2) . .
O14 K2 O13 K1 26.05(10) . .
O12 K2 O13 K1 -38.29(9) 1_465 .
O12 K1 O13 C43 -144.2(9) 1_465 .
O8 K1 O13 C43 -60.0(9) 1_565 .
O11 K1 O13 C43 90.3(9) 2_665 .
O4 K1 O13 C43 50.5(9) . .
O14 K1 O13 C43 148.8(9) . .
K2 K1 O13 C43 174.7(9) . .
O12 K1 O13 K2 41.06(10) 1_465 .
O8 K1 O13 K2 125.24(11) 1_565 .
O11 K1 O13 K2 -84.4(3) 2_665 .
O4 K1 O13 K2 -124.18(13) . .
O14 K1 O13 K2 -25.90(10) . .
O3 K2 O14 C46 67.3(4) 1_455 .
O15 K2 O14 C46 -26.0(4) . .
O13 K2 O14 C46 -170.3(4) . .
O12 K2 O14 C46 -97.0(4) 1_465 .
K1 K2 O14 C46 -144.4(4) . .
O3 K2 O14 K1 -148.35(9) 1_455 .
O15 K2 O14 K1 118.39(10) . .
O13 K2 O14 K1 -25.91(11) . .
O12 K2 O14 K1 47.43(7) 1_465 .
O12 K1 O14 C46 92.7(4) 1_465 .
O8 K1 O14 C46 82.9(4) 1_565 .
O11 K1 O14 C46 -24.2(4) 2_665 .
O4 K1 O14 C46 -123.7(4) . .
O13 K1 O14 C46 168.9(4) . .
K2 K1 O14 C46 143.5(4) . .
O12 K1 O14 K2 -50.81(8) 1_465 .
O8 K1 O14 K2 -60.6(2) 1_565 .
O11 K1 O14 K2 -167.71(9) 2_665 .
O4 K1 O14 K2 92.77(9) . .
O13 K1 O14 K2 25.36(10) . .
O3 K2 O15 C49 141.4(16) 1_455 .
O7 K2 O15 C49 43.7(16) 2_566 .
O13 K2 O15 C49 -40.7(16) . .
O14 K2 O15 C49 -127.5(16) . .
O12 K2 O15 C49 -66.2(16) 1_465 .
K1 K2 O15 C49 -84.6(16) . .
Ge1 O1 C1 C2 177.1(3) . .
Ge1 O1 C1 C6 -4.1(3) . .
O1 C1 C2 C3 179.9(3) . .
C6 C1 C2 C3 1.2(5) . .
O1 C1 C2 C7 0.5(5) . .
C6 C1 C2 C7 -178.1(3) . .
C1 C2 C3 C4 0.1(6) . .
C7 C2 C3 C4 179.5(3) . .
C2 C3 C4 C5 -1.7(6) . .
C3 C4 C5 C6 2.0(6) . .
C3 C4 C5 C11 -178.2(4) . .
Ge1 O2 C6 C5 -176.2(3) . .
Ge1 O2 C6 C1 3.8(4) . .
C4 C5 C6 O2 179.4(3) . .
C11 C5 C6 O2 -0.5(6) . .
C4 C5 C6 C1 -0.6(5) . .
C11 C5 C6 C1 179.5(3) . .
O1 C1 C6 O2 0.2(4) . .
C2 C1 C6 O2 179.0(3) . .
O1 C1 C6 C5 -179.8(3) . .
C2 C1 C6 C5 -1.0(5) . .
K2 O3 C7 N1 178.6(10) 1_655 .
K2 O3 C7 C2 -2.7(15) 1_655 .
C8 N1 C7 O3 -0.6(7) . .
C8 N1 C7 C2 -179.3(4) . .
C1 C2 C7 O3 174.8(3) . .
C3 C2 C7 O3 -4.6(5) . .
C1 C2 C7 N1 -6.4(5) . .
C3 C2 C7 N1 174.2(3) . .
C7 N1 C8 C10 -131.9(5) . .
C7 N1 C8 C9 105.9(5) . .
K1 O4 C11 N2 -4.3(10) . .
K1 O4 C11 C5 174.4(5) . .
C12 N2 C11 O4 -3.9(6) . .
C12 N2 C11 C5 177.4(4) . .
C6 C5 C11 O4 171.6(3) . .
C4 C5 C11 O4 -8.3(5) . .
C6 C5 C11 N2 -9.7(5) . .
C4 C5 C11 N2 170.5(3) . .
C11 N2 C12 C13 -83.6(5) . .
C11 N2 C12 C14 154.6(5) . .
Ge1 O5 C15 C16 179.2(3) . .
Ge1 O5 C15 C20 -1.4(3) . .
O5 C15 C16 C17 -179.2(3) . .
C20 C15 C16 C17 1.5(5) . .
O5 C15 C16 C21 1.7(6) . .
C20 C15 C16 C21 -177.6(3) . .
C15 C16 C17 C18 0.7(6) . .
C21 C16 C17 C18 179.8(4) . .
C16 C17 C18 C19 -1.8(6) . .
C17 C18 C19 C20 0.7(6) . .
C17 C18 C19 C25 -177.8(4) . .
Ge1 O6 C20 C19 -176.3(3) . .
Ge1 O6 C20 C15 2.1(4) . .
C18 C19 C20 O6 179.8(3) . .
C25 C19 C20 O6 -1.8(5) . .
C18 C19 C20 C15 1.5(5) . .
C25 C19 C20 C15 180.0(3) . .
O5 C15 C20 O6 -0.4(4) . .
C16 C15 C20 O6 178.9(3) . .
O5 C15 C20 C19 178.0(3) . .
C16 C15 C20 C19 -2.7(5) . .
K2 O7 C21 N3 -4.5(9) 2_566 .
K2 O7 C21 C16 174.9(4) 2_566 .
C22 N3 C21 O7 -12.5(6) . .
C22 N3 C21 C16 168.1(3) . .
C15 C16 C21 O7 167.3(4) . .
C17 C16 C21 O7 -11.7(6) . .
C15 C16 C21 N3 -13.2(5) . .
C17 C16 C21 N3 167.7(3) . .
C21 N3 C22 C24 -84.0(5) . .
C21 N3 C22 C23 152.6(4) . .
K1 O8 C25 N4 34.2(8) 1_545 .
K1 O8 C25 C19 -146.9(4) 1_545 .
C26 N4 C25 O8 5.7(6) . .
C26 N4 C25 C19 -173.3(3) . .
C20 C19 C25 O8 164.3(4) . .
C18 C19 C25 O8 -17.2(5) . .
C20 C19 C25 N4 -16.7(5) . .
C18 C19 C25 N4 161.7(4) . .
C25 N4 C26 C27 -156.3(4) . .
C25 N4 C26 C28 79.6(5) . .
Ge1 O9 C29 C30 -177.7(3) . .
Ge1 O9 C29 C34 1.1(3) . .
O9 C29 C30 C31 177.0(3) . .
C34 C29 C30 C31 -1.7(5) . .
O9 C29 C30 C35 -3.2(5) . .
C34 C29 C30 C35 178.1(3) . .
C29 C30 C31 C32 -0.1(5) . .
C35 C30 C31 C32 -179.9(3) . .
C30 C31 C32 C33 0.7(6) . .
C31 C32 C33 C34 0.4(5) . .
C31 C32 C33 C39 -177.6(3) . .
Ge1 O10 C34 C33 172.8(3) . .
Ge1 O10 C34 C29 -7.3(3) . .
C32 C33 C34 O10 177.7(3) . .
C39 C33 C34 O10 -4.4(5) . .
C32 C33 C34 C29 -2.1(5) . .
C39 C33 C34 C29 175.8(3) . .
O9 C29 C34 O10 4.1(4) . .
C30 C29 C34 O10 -177.0(3) . .
O9 C29 C34 C33 -176.0(3) . .
C30 C29 C34 C33 2.9(5) . .
K1 O11 C35 N5 3.3(7) 2_665 .
K1 O11 C35 C30 -177.0(3) 2_665 .
C36 N5 C35 O11 0.8(6) . .
C36 N5 C35 C30 -178.9(3) . .
C29 C30 C35 O11 171.6(3) . .
C31 C30 C35 O11 -8.6(5) . .
C29 C30 C35 N5 -8.7(5) . .
C31 C30 C35 N5 171.1(3) . .
C35 N5 C36 C38 80.3(5) . .
C35 N5 C36 C37 -153.6(4) . .
K1 O12 C39 N6 -121.4(4) 1_645 .
K2 O12 C39 N6 62.8(4) 1_645 .
K1 O12 C39 C33 57.2(6) 1_645 .
K2 O12 C39 C33 -118.5(3) 1_645 .
C40 N6 C39 O12 0.5(5) . .
C40 N6 C39 C33 -178.3(3) . .
C34 C33 C39 O12 168.7(3) . .
C32 C33 C39 O12 -13.4(5) . .
C34 C33 C39 N6 -12.5(5) . .
C32 C33 C39 N6 165.3(3) . .
C39 N6 C40 C41 -168.6(4) . .
C39 N6 C40 C42 69.1(5) . .
K2 O13 C43 C45 -150.9(6) . .
K1 O13 C43 C45 38.5(14) . .
K2 O13 C43 C44A -56(2) . .
K1 O13 C43 C44A 133.6(14) . .
K2 O13 C43 C44 55.3(18) . .
K1 O13 C43 C44 -115.3(10) . .
K2 O14 C46 C47 2.3(8) . .
K1 O14 C46 C47 -128.6(5) . .
K2 O14 C46 C48 -178.9(4) . .
K1 O14 C46 C48 50.2(7) . .
K2 O15 C49 C50 -38.5(18) . .
K2 O15 C49 C51 140.3(14) . .
